data_2220356
loop_
_publ_author_name
'Kennedy, Paul'
'Francis, Neferterneken'
'Rovnyak, David'
'Kastner, Margaret E.'

_publ_section_title
;
 Redetermination of <i>cis</i>-diaquadiglycolatozinc(II)
;
_journal_coeditor_code SU2079
_journal_issue 12
_journal_name_full 'Acta Crystallographica Section E'
_journal_page_first m1635
_journal_paper_doi 10.1107/S1600536808039585
_journal_volume 64
_journal_year 2008
_chemical_formula_iupac '[Zn (C2 H3 O3)2 (H2 O)2]'
_chemical_formula_moiety 'C4 H10 O8 Zn'
_chemical_formula_sum 'C4 H10 O8 Zn'
_chemical_formula_weight 251.49
_chemical_name_common diaquobisglycolatozinc(II)
_chemical_name_systematic
;
<i>cis</i>-diaquadiglycolatozinc(II)
;
_space_group_IT_number 14
_symmetry_cell_setting monoclinic
_symmetry_space_group_name_Hall '-P 2ybc'
_symmetry_space_group_name_H-M 'P 1 21/c 1'
_atom_sites_solution_hydrogens geom
_atom_sites_solution_primary direct
_atom_sites_solution_secondary difmap
_audit_creation_method SHELXL-97
_cell_angle_alpha 90.00
_cell_angle_beta 91.198(9)
_cell_angle_gamma 90.00
_cell_formula_units_Z 4
_cell_length_a 11.391(2)
_cell_length_b 5.8570(10)
_cell_length_c 12.511(2)
_cell_measurement_reflns_used 20
_cell_measurement_temperature 273(2)
_cell_measurement_theta_max 17.44
_cell_measurement_theta_min 9.64
_cell_volume 834.5(2)
_computing_cell_refinement 'XSCANS (Bruker, 2000)'
_computing_data_collection 'XSCANS (Bruker, 2000)'
_computing_data_reduction 'XSCANS (Bruker, 2000)'
_computing_molecular_graphics 'SHELXTL (Sheldrick, 2008)'
_computing_publication_material 'SHELXTL (Sheldrick, 2008)'
_computing_structure_refinement 'SHELXL97 (Sheldrick, 2008)'
_computing_structure_solution 'SHELXS97 (Sheldrick, 2008)'
_diffrn_ambient_temperature 273(2)
_diffrn_measured_fraction_theta_full 0.998
_diffrn_measured_fraction_theta_max 0.998
_diffrn_measurement_device_type 'Bruker P4'
_diffrn_measurement_method 2\q/\w
_diffrn_radiation_monochromator graphite
_diffrn_radiation_source 'fine-focus sealed tube'
_diffrn_radiation_type MoK\a
_diffrn_radiation_wavelength 0.71073
_diffrn_reflns_av_R_equivalents 0.0000
_diffrn_reflns_av_sigmaI/netI 0.0299
_diffrn_reflns_limit_h_max 15
_diffrn_reflns_limit_h_min -15
_diffrn_reflns_limit_k_max 7
_diffrn_reflns_limit_k_min 0
_diffrn_reflns_limit_l_max 16
_diffrn_reflns_limit_l_min 0
_diffrn_reflns_number 2102
_diffrn_reflns_theta_full 28.48
_diffrn_reflns_theta_max 28.48
_diffrn_reflns_theta_min 3.26
_diffrn_standards_decay_% 0
_diffrn_standards_interval_count 97
_diffrn_standards_number 3
_exptl_absorpt_coefficient_mu 2.958
_exptl_absorpt_correction_T_max 0.744
_exptl_absorpt_correction_T_min 0.425
_exptl_absorpt_correction_type psi-scan
_exptl_absorpt_process_details '(SADABS; Bruker, 2000)'
_exptl_crystal_colour colorless
_exptl_crystal_density_diffrn 2.002
_exptl_crystal_density_method 'not measured'
_exptl_crystal_description needle
_exptl_crystal_F_000 512
_exptl_crystal_size_max .3
_exptl_crystal_size_mid .3
_exptl_crystal_size_min .1
_refine_diff_density_max 0.448
_refine_diff_density_min -0.505
_refine_ls_extinction_coef 0.0094(8)
_refine_ls_extinction_expression Fc^*^=kFc[1+0.001xFc^2^\l^3^/sin(2\q)]^-1/4^
_refine_ls_extinction_method 'SHELXL97 (Sheldrick, 2008)'
_refine_ls_goodness_of_fit_ref 0.993
_refine_ls_hydrogen_treatment constr
_refine_ls_matrix_type full
_refine_ls_number_parameters 119
_refine_ls_number_reflns 2102
_refine_ls_number_restraints 0
_refine_ls_restrained_S_all 0.993
_refine_ls_R_factor_all 0.0408
_refine_ls_R_factor_gt 0.0300
_refine_ls_shift/su_max 0.030
_refine_ls_shift/su_mean 0.003
_refine_ls_structure_factor_coef Fsqd
_refine_ls_weighting_details 'calc w=1/[\s^2^(Fo^2^)+(0.0337P)^2^+0.5879P] where P=(Fo^2^+2Fc^2^)/3'
_refine_ls_weighting_scheme calc
_refine_ls_wR_factor_gt 0.0685
_refine_ls_wR_factor_ref 0.0716
_reflns_number_gt 1751
_reflns_number_total 2102
_reflns_threshold_expression I>2\s(I)
_cod_data_source_file su2079.cif
_cod_data_source_block I
_cod_depositor_comments
;
The following automatic conversions were performed:
'_symmetry_cell_setting' value 'Monoclinic' changed to 'monoclinic'
according to '/home/saulius/struct/CIF-dictionaries/cif_core.dic'
dictionary named 'cif_core.dic' version 2.4.1 from 2010-06-29.

Automatic conversion script
Id: cif_fix_enum 1527 2010-12-29 10:47:43Z saulius 

The following automatic conversions were performed:

'_symmetry_cell_setting' value 'Monoclinic' changed to 'monoclinic'
according to /home/saulius/struct/CIF-dictionaries/cif_core.dic
dictionary named 'cif_core.dic' version 2.4.1 from 2010-06-29.

Automatic conversion script
Id: cif_fix_values 1715 2011-07-08 13:25:40Z adriana 
;
_cod_original_sg_symbol_H-M 'P 21/c'
_cod_database_code 2220356
_cod_database_fobs_code 2220356

loop_
_symmetry_equiv_pos_as_xyz
'x, y, z'
'-x, y+1/2, -z+1/2'
'-x, -y, -z'
'x, -y-1/2, z-1/2'

loop_
_atom_site_type_symbol
_atom_site_label
_atom_site_fract_x
_atom_site_fract_y
_atom_site_fract_z
_atom_site_U_iso_or_equiv
_atom_site_adp_type
_atom_site_calc_flag
_atom_site_refinement_flags
_atom_site_occupancy
Zn Zn 0.76227(2) 0.14144(5) 0.65837(2) 0.02431(11) Uani d . 1
O O1 0.73409(15) 0.0926(3) 0.82160(13) 0.0323(4) Uani d . 1
O O2 0.91409(16) 0.3091(3) 0.69490(15) 0.0349(4) Uani d . 1
O O3 0.82248(17) -0.1945(3) 0.64048(13) 0.0307(4) Uani d . 1
O O4 0.80776(17) 0.1349(3) 0.49645(13) 0.0310(4) Uani d . 1
O O5 0.90455(17) -0.0608(4) 0.37503(13) 0.0367(4) Uani d . 1
O O6 0.58388(16) 0.0302(3) 0.63177(15) 0.0339(4) Uani d . 1
O O7 0.66840(15) 0.4419(3) 0.64627(14) 0.0299(4) Uani d . 1
O O8 0.49499(15) 0.6096(3) 0.62300(13) 0.0275(4) Uani d . 1
C C1 0.8665(2) -0.2479(4) 0.53732(19) 0.0297(5) Uani d . 1
H H1A 0.8215 -0.3727 0.5062 0.036 Uiso calc R 1
H H1B 0.9477 -0.2968 0.5444 0.036 Uiso calc R 1
C C2 0.8588(2) -0.0423(4) 0.46432(18) 0.0242(5) Uani d . 1
C C3 0.4989(2) 0.2052(4) 0.62244(18) 0.0242(5) Uani d . 1
H H2A 0.4422 0.1896 0.6787 0.029 Uiso calc R 1
H H2B 0.4575 0.1927 0.5542 0.029 Uiso calc R 1
C C4 0.5587(2) 0.4364(4) 0.63092(16) 0.0218(4) Uani d . 1
H H3 0.7697 -0.2865 0.6547 0.050 Uiso d . 1
H H4 0.5587 -0.1048 0.6293 0.050 Uiso d . 1
H H5 0.9803 0.2654 0.6719 0.050 Uiso d . 1
H H6 0.9284 0.3898 0.7563 0.050 Uiso d . 1
H H7 0.6612 0.0892 0.8427 0.050 Uiso d . 1
H H8 0.7688 0.1759 0.8742 0.050 Uiso d . 1

loop_
_atom_site_aniso_label
_atom_site_aniso_U_11
_atom_site_aniso_U_22
_atom_site_aniso_U_33
_atom_site_aniso_U_12
_atom_site_aniso_U_13
_atom_site_aniso_U_23
Zn 0.02730(16) 0.01890(15) 0.02686(15) 0.00221(12) 0.00378(10) -0.00151(11)
O1 0.0314(9) 0.0381(10) 0.0275(8) -0.0050(8) 0.0044(7) -0.0032(7)
O2 0.0280(9) 0.0360(10) 0.0408(10) -0.0002(8) 0.0038(7) -0.0114(8)
O3 0.0452(10) 0.0204(8) 0.0269(8) 0.0026(8) 0.0121(7) 0.0011(7)
O4 0.0404(10) 0.0270(9) 0.0260(8) 0.0094(8) 0.0063(7) 0.0037(7)
O5 0.0435(11) 0.0390(11) 0.0280(9) 0.0100(9) 0.0116(8) 0.0036(8)
O6 0.0327(10) 0.0161(8) 0.0527(11) 0.0002(8) -0.0013(8) -0.0041(8)
O7 0.0268(9) 0.0174(8) 0.0457(10) 0.0012(7) 0.0026(7) -0.0014(8)
O8 0.0294(9) 0.0198(8) 0.0333(9) 0.0036(7) 0.0046(7) 0.0029(7)
C1 0.0414(14) 0.0203(11) 0.0277(12) 0.0026(11) 0.0100(10) -0.0006(10)
C2 0.0216(11) 0.0255(12) 0.0257(11) -0.0017(10) 0.0017(8) 0.0014(9)
C3 0.0294(12) 0.0196(10) 0.0238(10) -0.0008(10) -0.0008(9) -0.0002(9)
C4 0.0284(11) 0.0185(10) 0.0188(9) -0.0011(9) 0.0049(8) 0.0010(8)

loop_
_atom_type_symbol
_atom_type_description
_atom_type_scat_dispersion_real
_atom_type_scat_dispersion_imag
_atom_type_scat_source
C C 0.0033 0.0016 'International Tables Vol C Tables 4.2.6.8 and 6.1.1.4'
H H 0.0000 0.0000 'International Tables Vol C Tables 4.2.6.8 and 6.1.1.4'
O O 0.0106 0.0060 'International Tables Vol C Tables 4.2.6.8 and 6.1.1.4'
Zn Zn 0.2839 1.4301 'International Tables Vol C Tables 4.2.6.8 and 6.1.1.4'

loop_
_geom_angle_atom_site_label_1
_geom_angle_atom_site_label_2
_geom_angle_atom_site_label_3
_geom_angle
O2 Zn O7 92.38(7)
O2 Zn O1 89.65(7)
O7 Zn O1 95.65(7)
O2 Zn O3 101.47(8)
O7 Zn O3 164.27(7)
O1 Zn O3 91.89(7)
O2 Zn O4 89.99(7)
O7 Zn O4 94.74(7)
O1 Zn O4 169.61(7)
O3 Zn O4 78.01(7)
O2 Zn O6 167.62(7)
O7 Zn O6 76.15(7)
O1 Zn O6 86.90(7)
O3 Zn O6 90.53(7)
O4 Zn O6 95.53(7)
Zn O1 H7 117.5
Zn O1 H8 124.3
H7 O1 H8 101.3
Zn O2 H5 122.2
Zn O2 H6 125.1
H5 O2 H6 107.2
C1 O3 Zn 115.05(14)
C1 O3 H3 108.8
Zn O3 H3 110.3
C2 O4 Zn 116.58(15)
C3 O6 Zn 115.85(14)
C3 O6 H4 116.5
Zn O6 H4 127.6
C4 O7 Zn 120.00(16)
O3 C1 C2 110.72(19)
O3 C1 H1A 109.5
C2 C1 H1A 109.5
O3 C1 H1B 109.5
C2 C1 H1B 109.5
H1A C1 H1B 108.1
O5 C2 O4 124.2(2)
O5 C2 C1 116.8(2)
O4 C2 C1 119.00(19)
O6 C3 C4 109.64(19)
O6 C3 H2A 109.7
C4 C3 H2A 109.7
O6 C3 H2B 109.7
C4 C3 H2B 109.7
H2A C3 H2B 108.2
O8 C4 O7 124.3(2)
O8 C4 C3 117.4(2)
O7 C4 C3 118.3(2)

loop_
_geom_bond_atom_site_label_1
_geom_bond_atom_site_label_2
_geom_bond_distance
Zn O2 2.0325(19)
Zn O7 2.0630(17)
Zn O1 2.0935(17)
Zn O3 2.0974(18)
Zn O4 2.1019(17)
Zn O6 2.1531(19)
O1 H7 0.8768
O1 H8 0.9037
O2 H5 0.8522
O2 H6 0.9135
O3 C1 1.429(3)
O3 H3 0.8293
O4 C2 1.259(3)
O5 C2 1.247(3)
O6 C3 1.412(3)
O6 H4 0.8417
O7 C4 1.261(3)
O8 C4 1.250(3)
C1 C2 1.513(3)
C1 H1A 0.9700
C1 H1B 0.9700
C3 C4 1.518(3)
C3 H2A 0.9700
C3 H2B 0.9700

loop_
_geom_hbond_atom_site_label_D
_geom_hbond_atom_site_label_H
_geom_hbond_atom_site_label_A
_geom_hbond_site_symmetry_A
_geom_hbond_distance_DH
_geom_hbond_distance_HA
_geom_hbond_distance_DA
_geom_hbond_angle_DHA
O1 H8 O4 4_566 0.90 1.93 2.821(3) 167
O1 H7 O8 2_646 0.88 1.84 2.716(3) 174
O2 H6 O5 4_566 0.91 1.82 2.697(3) 161
O2 H5 O5 3_756 0.85 1.88 2.688(3) 158
O6 H4 O8 1_545 0.84 1.82 2.665(2) 177
O3 H3 O7 1_545 0.83 1.97 2.761(3) 160

loop_
_geom_torsion_atom_site_label_1
_geom_torsion_atom_site_label_2
_geom_torsion_atom_site_label_3
_geom_torsion_atom_site_label_4
_geom_torsion
O2 Zn O3 C1 -84.29(19)
O7 Zn O3 C1 67.0(3)
O1 Zn O3 C1 -174.31(18)
O4 Zn O3 C1 3.24(18)
O6 Zn O3 C1 98.77(18)
O2 Zn O4 C2 94.74(19)
O7 Zn O4 C2 -172.86(19)
O1 Zn O4 C2 6.7(5)
O3 Zn O4 C2 -6.98(18)
O6 Zn O4 C2 -96.36(19)
O2 Zn O6 C3 21.4(5)
O7 Zn O6 C3 -1.22(16)
O1 Zn O6 C3 95.41(17)
O3 Zn O6 C3 -172.75(16)
O4 Zn O6 C3 -94.73(17)
O2 Zn O7 C4 -174.79(18)
O1 Zn O7 C4 -84.91(18)
O3 Zn O7 C4 33.4(4)
O4 Zn O7 C4 95.01(18)
O6 Zn O7 C4 0.47(17)
Zn O3 C1 C2 0.1(3)
Zn O4 C2 O5 -170.4(2)
Zn O4 C2 C1 9.4(3)
O3 C1 C2 O5 173.5(2)
O3 C1 C2 O4 -6.3(3)
Zn O6 C3 C4 1.6(2)
Zn O7 C4 O8 179.73(17)
Zn O7 C4 C3 0.3(3)
O6 C3 C4 O8 179.2(2)
O6 C3 C4 O7 -1.3(3)
